data_7052555
loop_
_publ_author_name
'Yang, Xiaoping'
'Jones, Richard A.'
'Oye, Michael M.'
'Wiester, Michael'
'Lai, Rachel J.'

_publ_section_title
;
 Influence of metal--ligand ratio on benzimidazole based luminescent
 lanthanide complexes: 3-D network structures and chloride anion
 binding
;
_journal_issue 2
_journal_name_full 'New Journal of Chemistry'
_journal_page_first 310
_journal_paper_doi 10.1039/c0nj00518e
_journal_volume 35
_journal_year 2011
_chemical_formula_moiety 'C56 H44 Br4 Eu N8 O9, 4(C H4 O), 3(Cl)'
_chemical_formula_sum 'C60 H60 Br4 Cl3 Eu N8 O13'
_chemical_formula_weight 1679.11
_chemical_name_systematic
;
?
;
_space_group_IT_number 15
_symmetry_cell_setting monoclinic
_symmetry_space_group_name_Hall '-C 2yc'
_symmetry_space_group_name_H-M 'C 1 2/c 1'
_atom_sites_solution_hydrogens geom
_atom_sites_solution_primary direct
_atom_sites_solution_secondary difmap
_audit_creation_method SHELXL-97
_cell_angle_alpha 90.00
_cell_angle_beta 99.52(3)
_cell_angle_gamma 90.00
_cell_formula_units_Z 4
_cell_length_a 17.720(4)
_cell_length_b 22.332(5)
_cell_length_c 16.130(3)
_cell_measurement_reflns_used 6575
_cell_measurement_temperature 153(2)
_cell_measurement_theta_max 27.48
_cell_measurement_theta_min 2.91
_cell_volume 6295(2)
_computing_cell_refinement 'Collect software, Nonius B.V. 1998'
_computing_data_collection 'Collect software, Nonius B.V. 1998'
_computing_data_reduction
;
DENZO and Scalepack (Otwinoski and Minor, 1997)
;
_computing_molecular_graphics 'XL SHELXTL/PC, Siemens Analytical'
_computing_structure_refinement 'XL SHELXTL/PC, Siemens Analytical'
_computing_structure_solution
;

SIR97 - Altomare A., Burla M.C., Camalli M., Cascarano G.L., Giacovazzo C.,
Guagliardi A., Moliterni A.G.G., Polidori G.,Spagna R.
;
_diffrn_ambient_temperature 153(2)
_diffrn_measured_fraction_theta_full 0.998
_diffrn_measured_fraction_theta_max 0.998
_diffrn_measurement_device_type CCD
_diffrn_measurement_method \w-scans
_diffrn_radiation_monochromator graphite
_diffrn_radiation_source 'fine-focus sealed tube'
_diffrn_radiation_type MoK\a
_diffrn_radiation_wavelength 0.71073
_diffrn_reflns_av_R_equivalents 0.0321
_diffrn_reflns_av_sigmaI/netI 0.0481
_diffrn_reflns_limit_h_max 21
_diffrn_reflns_limit_h_min -21
_diffrn_reflns_limit_k_max 26
_diffrn_reflns_limit_k_min -26
_diffrn_reflns_limit_l_max 19
_diffrn_reflns_limit_l_min -19
_diffrn_reflns_number 10762
_diffrn_reflns_theta_full 25.00
_diffrn_reflns_theta_max 25.00
_diffrn_reflns_theta_min 2.96
_exptl_absorpt_coefficient_mu 3.733
_exptl_absorpt_correction_T_max 0.7544
_exptl_absorpt_correction_T_min 0.5695
_exptl_absorpt_correction_type gaussian
_exptl_absorpt_process_details
;
Absorption correction given as Gaussian
;
_exptl_crystal_colour Yellow
_exptl_crystal_density_diffrn 1.772
_exptl_crystal_density_method 'not measured'
_exptl_crystal_description Block
_exptl_crystal_F_000 3336
_exptl_crystal_size_max 0.17
_exptl_crystal_size_mid 0.15
_exptl_crystal_size_min 0.08
_refine_diff_density_max 0.744
_refine_diff_density_min -1.087
_refine_diff_density_rms 0.108
_refine_ls_extinction_method none
_refine_ls_goodness_of_fit_ref 1.033
_refine_ls_hydrogen_treatment constr
_refine_ls_matrix_type full
_refine_ls_number_parameters 403
_refine_ls_number_reflns 5549
_refine_ls_number_restraints 0
_refine_ls_restrained_S_all 1.033
_refine_ls_R_factor_all 0.0539
_refine_ls_R_factor_gt 0.0355
_refine_ls_shift/su_max 0.002
_refine_ls_shift/su_mean 0.000
_refine_ls_structure_factor_coef Fsqd
_refine_ls_weighting_details 'calc w=1/[\s^2^(Fo^2^)+(0.0349P)^2^+3.1960P] where P=(Fo^2^+2Fc^2^)/3'
_refine_ls_weighting_scheme calc
_refine_ls_wR_factor_gt 0.0816
_refine_ls_wR_factor_ref 0.0881
_reflns_number_gt 4377
_reflns_number_total 5549
_reflns_threshold_expression >2sigma(I)
_cod_data_source_file C0NJ00518E.TXT
_cod_data_source_block complex-10
_cod_depositor_comments
;
The following automatic conversions were performed:
'_symmetry_cell_setting' value 'Monoclinic' changed to 'monoclinic'
according to '/home/saulius/struct/CIF-dictionaries/cif_core.dic'
dictionary named 'cif_core.dic' version 2.4.1 from
2010-06-29.

'_exptl_absorpt_correction_type' value 'Gaussian' changed to
'gaussian' according to
'/home/saulius/struct/CIF-dictionaries/cif_core.dic' dictionary named
'cif_core.dic' version 2.4.1 from 2010-06-29.

Automatic conversion script
Id: cif_fix_enum 1555 2011-01-17 13:19:09Z saulius 
;
_cod_original_sg_symbol_H-M C2/c
_cod_database_code 7052555

loop_
_symmetry_equiv_pos_as_xyz
'x, y, z'
'-x, y, -z+1/2'
'x+1/2, y+1/2, z'
'-x+1/2, y+1/2, -z+1/2'
'-x, -y, -z'
'x, -y, z-1/2'
'-x+1/2, -y+1/2, -z'
'x+1/2, -y+1/2, z-1/2'

loop_
_atom_site_label
_atom_site_type_symbol
_atom_site_fract_x
_atom_site_fract_y
_atom_site_fract_z
_atom_site_U_iso_or_equiv
_atom_site_adp_type
_atom_site_occupancy
_atom_site_symmetry_multiplicity
_atom_site_calc_flag
_atom_site_refinement_flags
_atom_site_disorder_assembly
_atom_site_disorder_group
Eu1 Eu 0.0000 0.338587(15) 0.7500 0.02081(11) Uani 1 2 d SU . .
Br1 Br 0.40491(3) 0.29351(3) 0.67311(3) 0.03478(15) Uani 1 1 d U . .
Br1' Br 0.24571(3) 0.49044(2) 1.09837(3) 0.02651(13) Uani 1 1 d U . .
Cl1 Cl 0.0000 0.51259(8) 0.7500 0.0323(4) Uani 1 2 d SU . .
Cl2 Cl 0.03352(6) 0.12643(6) 0.96002(7) 0.0293(3) Uani 1 1 d U . .
N1 N 0.30610(19) 0.48800(17) 0.8476(2) 0.0201(8) Uani 1 1 d U . .
H1A H 0.3529 0.4769 0.8498 0.024 Uiso 1 1 calc R . .
N2 N 0.1810(2) 0.48944(16) 0.8164(2) 0.0185(8) Uani 1 1 d U . .
N1' N 0.34260(19) 0.29158(16) 0.9376(2) 0.0174(8) Uani 1 1 d U . .
H1'A H 0.3706 0.3165 0.9697 0.021 Uiso 1 1 calc R . .
N2' N 0.24251(19) 0.24734(16) 0.8672(2) 0.0174(8) Uani 1 1 d U . .
O1 O 0.10519(16) 0.29707(13) 0.66000(18) 0.0212(7) Uani 1 1 d U . .
O2 O 0.10882(15) 0.39590(13) 0.74243(17) 0.0167(6) Uani 1 1 d U . .
H2M H 0.1048 0.4370 0.7496 0.025 Uiso 1 1 calc R . .
O1' O 0.01739(15) 0.38439(14) 0.90286(17) 0.0195(7) Uani 1 1 d U . .
O2' O 0.10352(15) 0.30009(13) 0.85807(17) 0.0168(6) Uani 1 1 d U . .
H2N H 0.1176 0.2599 0.8608 0.025 Uiso 1 1 calc R . .
C1 C 0.0986(3) 0.2460(2) 0.6063(3) 0.0292(11) Uani 1 1 d U . .
H1B H 0.1171 0.2558 0.5553 0.044 Uiso 1 1 calc R . .
H1C H 0.0459 0.2341 0.5932 0.044 Uiso 1 1 calc R . .
H1D H 0.1282 0.2137 0.6341 0.044 Uiso 1 1 calc R . .
C2 C 0.1771(2) 0.3219(2) 0.6834(3) 0.0177(10) Uani 1 1 d U . .
C3 C 0.2441(2) 0.2975(2) 0.6665(3) 0.0205(10) Uani 1 1 d U . .
H3A H 0.2441 0.2621 0.6361 0.025 Uiso 1 1 calc R . .
C4 C 0.3122(2) 0.3276(2) 0.6965(3) 0.0212(10) Uani 1 1 d U . .
C5 C 0.3142(2) 0.3794(2) 0.7416(3) 0.0196(10) Uani 1 1 d U . .
H5A H 0.3607 0.3980 0.7612 0.024 Uiso 1 1 calc R . .
C6 C 0.2451(2) 0.4044(2) 0.7584(3) 0.0176(10) Uani 1 1 d U . .
C7 C 0.1745(2) 0.3756(2) 0.7291(2) 0.0167(9) Uani 1 1 d U . .
C8 C 0.2441(2) 0.4590(2) 0.8060(2) 0.0172(10) Uani 1 1 d U . .
C9 C 0.2820(2) 0.5385(2) 0.8862(3) 0.0222(10) Uani 1 1 d U . .
C10 C 0.3222(3) 0.5832(2) 0.9363(3) 0.0285(12) Uani 1 1 d U . .
H10B H 0.3753 0.5834 0.9491 0.034 Uiso 1 1 calc R . .
C11 C 0.2790(3) 0.6263(2) 0.9649(3) 0.0317(12) Uani 1 1 d U . .
H11B H 0.3036 0.6565 0.9988 0.038 Uiso 1 1 calc R . .
C12 C 0.1991(3) 0.6271(2) 0.9456(3) 0.0331(12) Uani 1 1 d U . .
H12A H 0.1723 0.6578 0.9667 0.040 Uiso 1 1 calc R . .
C13 C 0.1595(3) 0.5838(2) 0.8964(3) 0.0253(11) Uani 1 1 d U . .
H13B H 0.1063 0.5843 0.8835 0.030 Uiso 1 1 calc R . .
C14 C 0.2026(2) 0.5394(2) 0.8666(3) 0.0203(10) Uani 1 1 d U . .
C1' C -0.0322(2) 0.4268(2) 0.9345(3) 0.0261(11) Uani 1 1 d U . .
H1'B H -0.0122 0.4360 0.9920 0.039 Uiso 1 1 calc R . .
H1'C H -0.0825 0.4098 0.9309 0.039 Uiso 1 1 calc R . .
H1'D H -0.0351 0.4627 0.9015 0.039 Uiso 1 1 calc R . .
C2' C 0.0944(2) 0.3869(2) 0.9384(2) 0.0154(9) Uani 1 1 d U . .
C3' C 0.1254(2) 0.4307(2) 0.9924(3) 0.0169(9) Uani 1 1 d U . .
H3'A H 0.0951 0.4610 1.0089 0.020 Uiso 1 1 calc R . .
C4' C 0.2043(2) 0.4287(2) 1.0224(2) 0.0181(10) Uani 1 1 d U . .
C5' C 0.2497(2) 0.38549(19) 0.9991(2) 0.0162(9) Uani 1 1 d U . .
H5'A H 0.3020 0.3857 1.0192 0.019 Uiso 1 1 calc R . .
C6' C 0.2168(2) 0.33966(19) 0.9435(2) 0.0148(9) Uani 1 1 d U . .
C7' C 0.1371(2) 0.33929(19) 0.9109(2) 0.0154(9) Uani 1 1 d U . .
C8' C 0.2652(2) 0.2950(2) 0.9169(3) 0.0179(10) Uani 1 1 d U . .
C9' C 0.3698(2) 0.2426(2) 0.8997(3) 0.0176(10) Uani 1 1 d U . .
C10' C 0.4439(2) 0.2221(2) 0.9009(3) 0.0228(10) Uani 1 1 d U . .
H10A H 0.4860 0.2417 0.9310 0.027 Uiso 1 1 calc R . .
C11' C 0.4514(3) 0.1713(2) 0.8554(3) 0.0284(11) Uani 1 1 d U . .
H11A H 0.5001 0.1560 0.8547 0.034 Uiso 1 1 calc R . .
C12' C 0.3885(3) 0.1417(2) 0.8100(3) 0.0273(11) Uani 1 1 d U . .
H12B H 0.3964 0.1074 0.7799 0.033 Uiso 1 1 calc R . .
C13' C 0.3149(3) 0.1623(2) 0.8087(3) 0.0257(11) Uani 1 1 d U . .
H13A H 0.2729 0.1426 0.7785 0.031 Uiso 1 1 calc R . .
C14' C 0.3066(2) 0.2136(2) 0.8546(3) 0.0177(10) Uani 1 1 d U . .
C15 C 0.5265(3) 0.4676(3) 0.8720(4) 0.0518(16) Uani 1 1 d U . .
H1WA H 0.5589 0.4663 0.9259 0.062 Uiso 1 1 calc R . .
H1WC H 0.5243 0.5078 0.8508 0.062 Uiso 1 1 calc R . .
H1WB H 0.5468 0.4417 0.8336 0.062 Uiso 1 1 calc R . .
O3 O 0.45375(19) 0.4489(2) 0.8801(2) 0.0514(11) Uani 1 1 d U . .
H3B H 0.4561 0.4155 0.9017 0.062 Uiso 1 1 calc R . .
C16 C 0.1094(3) 0.1068(2) 0.7581(3) 0.0344(12) Uani 1 1 d U . .
H2WC H 0.0587 0.1047 0.7261 0.041 Uiso 1 1 calc R . .
H2WB H 0.1197 0.0711 0.7913 0.041 Uiso 1 1 calc R . .
H2WA H 0.1459 0.1103 0.7206 0.041 Uiso 1 1 calc R . .
O4 O 0.11507(17) 0.15760(14) 0.81210(19) 0.0261(7) Uani 1 1 d U . .
H3WD H 0.0959 0.1498 0.8537 0.039 Uiso 1 1 calc R . .
O1W O 0.0000 0.23158(19) 0.7500 0.0208(10) Uani 1 2 d SU . .

loop_
_atom_site_aniso_label
_atom_site_aniso_U_11
_atom_site_aniso_U_22
_atom_site_aniso_U_33
_atom_site_aniso_U_23
_atom_site_aniso_U_13
_atom_site_aniso_U_12
Eu1 0.01323(17) 0.0251(2) 0.02353(18) 0.000 0.00135(13) 0.000
Br1 0.0184(2) 0.0480(4) 0.0394(3) -0.0011(3) 0.0091(2) 0.0125(2)
Br1' 0.0276(3) 0.0264(3) 0.0232(2) -0.0078(2) -0.0026(2) -0.0031(2)
Cl1 0.0162(8) 0.0297(10) 0.0510(11) 0.000 0.0054(8) 0.000
Cl2 0.0207(6) 0.0367(7) 0.0287(6) 0.0020(5) -0.0014(5) -0.0059(5)
N1 0.0124(18) 0.026(2) 0.0213(19) 0.0007(17) 0.0016(15) -0.0018(16)
N2 0.0214(19) 0.017(2) 0.0172(18) -0.0016(16) 0.0047(15) -0.0013(16)
N1' 0.0126(17) 0.021(2) 0.0183(18) -0.0027(16) 0.0015(15) -0.0016(15)
N2' 0.0148(17) 0.019(2) 0.0183(18) -0.0011(16) 0.0034(15) 0.0025(15)
O1 0.0152(15) 0.0212(17) 0.0266(16) -0.0086(14) 0.0020(13) -0.0020(13)
O2 0.0113(14) 0.0157(16) 0.0233(15) -0.0018(13) 0.0035(12) 0.0020(12)
O1' 0.0105(14) 0.0249(18) 0.0222(15) -0.0080(13) -0.0003(12) 0.0049(13)
O2' 0.0129(14) 0.0141(16) 0.0225(15) -0.0014(13) -0.0001(12) 0.0026(12)
C1 0.033(3) 0.025(3) 0.030(3) -0.010(2) 0.008(2) -0.006(2)
C2 0.015(2) 0.022(2) 0.016(2) 0.0009(18) 0.0004(18) -0.0008(18)
C3 0.022(2) 0.022(2) 0.019(2) 0.0009(19) 0.0061(19) 0.0051(19)
C4 0.013(2) 0.030(3) 0.021(2) 0.004(2) 0.0039(18) 0.0080(19)
C5 0.009(2) 0.030(3) 0.020(2) 0.002(2) 0.0035(18) 0.0004(18)
C6 0.015(2) 0.022(2) 0.014(2) 0.0039(18) 0.0007(17) -0.0001(18)
C7 0.016(2) 0.020(2) 0.014(2) 0.0062(18) 0.0018(17) 0.0013(18)
C8 0.016(2) 0.021(2) 0.014(2) 0.0062(18) 0.0022(18) -0.0047(19)
C9 0.022(2) 0.028(3) 0.017(2) 0.003(2) 0.0052(19) -0.005(2)
C10 0.028(2) 0.033(3) 0.023(2) 0.000(2) 0.000(2) -0.016(2)
C11 0.043(3) 0.028(3) 0.024(2) -0.004(2) 0.004(2) -0.017(2)
C12 0.047(3) 0.023(3) 0.029(3) -0.002(2) 0.009(2) 0.000(2)
C13 0.027(2) 0.026(3) 0.024(2) -0.002(2) 0.007(2) -0.001(2)
C14 0.023(2) 0.019(2) 0.019(2) 0.0001(19) 0.0047(19) -0.0055(19)
C1' 0.014(2) 0.035(3) 0.028(2) -0.012(2) 0.0005(19) 0.009(2)
C2' 0.011(2) 0.022(2) 0.013(2) 0.0009(18) 0.0039(17) 0.0016(18)
C3' 0.016(2) 0.017(2) 0.019(2) -0.0005(18) 0.0067(18) 0.0037(18)
C4' 0.020(2) 0.021(2) 0.013(2) -0.0006(18) 0.0020(18) -0.0034(19)
C5' 0.014(2) 0.021(2) 0.013(2) 0.0015(18) -0.0009(17) -0.0008(18)
C6' 0.015(2) 0.017(2) 0.0129(19) 0.0020(18) 0.0047(17) 0.0021(18)
C7' 0.015(2) 0.016(2) 0.014(2) 0.0050(18) 0.0015(17) -0.0004(18)
C8' 0.013(2) 0.027(3) 0.015(2) 0.0003(19) 0.0036(17) -0.0052(19)
C9' 0.017(2) 0.023(2) 0.014(2) 0.0032(19) 0.0050(18) 0.0011(19)
C10' 0.014(2) 0.030(3) 0.025(2) 0.005(2) 0.0029(19) 0.0021(19)
C11' 0.023(2) 0.034(3) 0.030(3) 0.007(2) 0.007(2) 0.013(2)
C12' 0.030(3) 0.025(3) 0.029(2) -0.001(2) 0.011(2) 0.010(2)
C13' 0.025(2) 0.027(3) 0.026(2) -0.002(2) 0.005(2) -0.002(2)
C14' 0.015(2) 0.024(3) 0.015(2) 0.0043(19) 0.0038(17) 0.0037(19)
C15 0.042(3) 0.056(4) 0.057(4) 0.013(3) 0.007(3) -0.006(3)
O3 0.0241(19) 0.067(3) 0.059(2) 0.028(2) -0.0054(18) -0.0027(19)
C16 0.033(3) 0.036(3) 0.034(3) -0.001(2) 0.005(2) 0.006(2)
O4 0.0255(17) 0.0270(19) 0.0257(16) -0.0002(15) 0.0038(14) 0.0023(14)
O1W 0.015(2) 0.024(2) 0.023(2) 0.000 0.0024(18) 0.000

loop_
_atom_type_symbol
_atom_type_description
_atom_type_scat_dispersion_real
_atom_type_scat_dispersion_imag
_atom_type_scat_source
C C 0.0033 0.0016 'International Tables Vol C Tables 4.2.6.8 and 6.1.1.4'
H H 0.0000 0.0000 'International Tables Vol C Tables 4.2.6.8 and 6.1.1.4'
N N 0.0061 0.0033 'International Tables Vol C Tables 4.2.6.8 and 6.1.1.4'
O O 0.0106 0.0060 'International Tables Vol C Tables 4.2.6.8 and 6.1.1.4'
Cl Cl 0.1484 0.1585 'International Tables Vol C Tables 4.2.6.8 and 6.1.1.4'
Br Br -0.2901 2.4595 'International Tables Vol C Tables 4.2.6.8 and 6.1.1.4'
Eu Eu -0.1578 3.6682 'International Tables Vol C Tables 4.2.6.8 and 6.1.1.4'

loop_
_geom_angle_atom_site_label_1
_geom_angle_atom_site_label_2
_geom_angle_atom_site_label_3
_geom_angle
_geom_angle_site_symmetry_1
_geom_angle_site_symmetry_3
_geom_angle_publ_flag
O2 Eu1 O2 113.50(14) . 2_556 ?
O2 Eu1 O1W 123.25(7) . . ?
O2 Eu1 O1W 123.25(7) 2_556 . ?
O2 Eu1 O2' 132.71(9) . 2_556 ?
O2 Eu1 O2' 72.78(9) 2_556 2_556 ?
O1W Eu1 O2' 69.60(7) . 2_556 ?
O2 Eu1 O2' 72.78(9) . . ?
O2 Eu1 O2' 132.71(9) 2_556 . ?
O1W Eu1 O2' 69.60(7) . . ?
O2' Eu1 O2' 139.20(14) 2_556 . ?
O2 Eu1 O1' 82.33(9) . . ?
O2 Eu1 O1' 73.05(9) 2_556 . ?
O1W Eu1 O1' 112.80(7) . . ?
O2' Eu1 O1' 138.88(9) 2_556 . ?
O2' Eu1 O1' 61.11(9) . . ?
O2 Eu1 O1' 73.05(9) . 2_556 ?
O2 Eu1 O1' 82.33(9) 2_556 2_556 ?
O1W Eu1 O1' 112.80(7) . 2_556 ?
O2' Eu1 O1' 61.11(9) 2_556 2_556 ?
O2' Eu1 O1' 138.88(9) . 2_556 ?
O1' Eu1 O1' 134.41(13) . 2_556 ?
O2 Eu1 O1 60.79(9) . . ?
O2 Eu1 O1 149.69(9) 2_556 . ?
O1W Eu1 O1 69.98(6) . . ?
O2' Eu1 O1 89.96(9) 2_556 . ?
O2' Eu1 O1 76.24(9) . . ?
O1' Eu1 O1 130.45(8) . . ?
O1' Eu1 O1 67.44(9) 2_556 . ?
O2 Eu1 O1 149.69(9) . 2_556 ?
O2 Eu1 O1 60.79(9) 2_556 2_556 ?
O1W Eu1 O1 69.98(7) . 2_556 ?
O2' Eu1 O1 76.24(9) 2_556 2_556 ?
O2' Eu1 O1 89.96(9) . 2_556 ?
O1' Eu1 O1 67.44(9) . 2_556 ?
O1' Eu1 O1 130.45(8) 2_556 2_556 ?
O1 Eu1 O1 139.97(13) . 2_556 ?
O2 Eu1 C7' 61.56(10) . . ?
O2 Eu1 C7' 118.09(10) 2_556 . ?
O1W Eu1 C7' 90.28(8) . . ?
O2' Eu1 C7' 159.51(10) 2_556 . ?
O2' Eu1 C7' 21.03(10) . . ?
O1' Eu1 C7' 45.24(10) . . ?
O1' Eu1 C7' 134.46(9) 2_556 . ?
O1 Eu1 C7' 86.53(10) . . ?
O1 Eu1 C7' 93.66(9) 2_556 . ?
O2 Eu1 C7' 118.09(10) . 2_556 ?
O2 Eu1 C7' 61.56(10) 2_556 2_556 ?
O1W Eu1 C7' 90.28(8) . 2_556 ?
O2' Eu1 C7' 21.03(10) 2_556 2_556 ?
O2' Eu1 C7' 159.51(10) . 2_556 ?
O1' Eu1 C7' 134.46(9) . 2_556 ?
O1' Eu1 C7' 45.24(10) 2_556 2_556 ?
O1 Eu1 C7' 93.66(9) . 2_556 ?
O1 Eu1 C7' 86.53(10) 2_556 2_556 ?
C7' Eu1 C7' 179.44(15) . 2_556 ?
C8 N1 C9 109.0(4) . . ?
C8 N1 H1A 125.5 . . ?
C9 N1 H1A 125.5 . . ?
C8 N2 C14 108.9(3) . . ?
C8' N1' C9' 110.4(4) . . ?
C8' N1' H1'A 124.8 . . ?
C9' N1' H1'A 124.8 . . ?
C8' N2' C14' 109.8(3) . . ?
C2 O1 C1 117.8(3) . . ?
C2 O1 Eu1 113.6(2) . . ?
C1 O1 Eu1 127.2(3) . . ?
C7 O2 Eu1 126.0(3) . . ?
C7 O2 H2M 117.0 . . ?
Eu1 O2 H2M 117.0 . . ?
C2' O1' C1' 116.3(3) . . ?
C2' O1' Eu1 110.8(2) . . ?
C1' O1' Eu1 126.9(2) . . ?
C7' O2' Eu1 115.9(2) . . ?
C7' O2' H2N 122.1 . . ?
Eu1 O2' H2N 122.1 . . ?
O1 C1 H1B 109.5 . . ?
O1 C1 H1C 109.5 . . ?
H1B C1 H1C 109.5 . . ?
O1 C1 H1D 109.5 . . ?
H1B C1 H1D 109.5 . . ?
H1C C1 H1D 109.5 . . ?
C3 C2 O1 125.0(4) . . ?
C3 C2 C7 123.0(4) . . ?
O1 C2 C7 112.0(4) . . ?
C2 C3 C4 117.7(4) . . ?
C2 C3 H3A 121.2 . . ?
C4 C3 H3A 121.2 . . ?
C5 C4 C3 122.6(4) . . ?
C5 C4 Br1 119.8(3) . . ?
C3 C4 Br1 117.6(3) . . ?
C4 C5 C6 119.4(4) . . ?
C4 C5 H5A 120.3 . . ?
C6 C5 H5A 120.3 . . ?
C5 C6 C7 120.1(4) . . ?
C5 C6 C8 121.6(4) . . ?
C7 C6 C8 118.3(4) . . ?
O2 C7 C2 119.4(4) . . ?
O2 C7 C6 123.4(4) . . ?
C2 C7 C6 117.2(4) . . ?
N2 C8 N1 108.7(4) . . ?
N2 C8 C6 125.3(4) . . ?
N1 C8 C6 125.9(4) . . ?
N1 C9 C14 106.5(4) . . ?
N1 C9 C10 132.3(4) . . ?
C14 C9 C10 121.2(4) . . ?
C11 C10 C9 116.1(4) . . ?
C11 C10 H10B 121.9 . . ?
C9 C10 H10B 121.9 . . ?
C10 C11 C12 122.8(5) . . ?
C10 C11 H11B 118.6 . . ?
C12 C11 H11B 118.6 . . ?
C13 C12 C11 121.5(5) . . ?
C13 C12 H12A 119.2 . . ?
C11 C12 H12A 119.2 . . ?
C12 C13 C14 116.6(4) . . ?
C12 C13 H13B 121.7 . . ?
C14 C13 H13B 121.7 . . ?
C13 C14 C9 121.8(4) . . ?
C13 C14 N2 131.3(4) . . ?
C9 C14 N2 106.9(4) . . ?
O1' C1' H1'B 109.5 . . ?
O1' C1' H1'C 109.5 . . ?
H1'B C1' H1'C 109.5 . . ?
O1' C1' H1'D 109.5 . . ?
H1'B C1' H1'D 109.5 . . ?
H1'C C1' H1'D 109.5 . . ?
C3' C2' O1' 123.8(4) . . ?
C3' C2' C7' 123.9(4) . . ?
O1' C2' C7' 112.3(4) . . ?
C2' C3' C4' 118.1(4) . . ?
C2' C3' H3'A 120.9 . . ?
C4' C3' H3'A 120.9 . . ?
C5' C4' C3' 122.1(4) . . ?
C5' C4' Br1' 120.8(3) . . ?
C3' C4' Br1' 117.0(3) . . ?
C4' C5' C6' 119.4(4) . . ?
C4' C5' H5'A 120.3 . . ?
C6' C5' H5'A 120.3 . . ?
C5' C6' C7' 121.0(4) . . ?
C5' C6' C8' 119.3(4) . . ?
C7' C6' C8' 119.5(4) . . ?
O2' C7' C2' 120.1(4) . . ?
O2' C7' C6' 124.6(4) . . ?
C2' C7' C6' 115.3(4) . . ?
O2' C7' Eu1 43.11(18) . . ?
C2' C7' Eu1 83.5(2) . . ?
C6' C7' Eu1 149.4(3) . . ?
N2' C8' N1' 106.9(4) . . ?
N2' C8' C6' 126.4(4) . . ?
N1' C8' C6' 126.6(4) . . ?
N1' C9' C10' 130.9(4) . . ?
N1' C9' C14' 106.9(4) . . ?
C10' C9' C14' 122.2(4) . . ?
C11' C10' C9' 116.2(4) . . ?
C11' C10' H10A 121.9 . . ?
C9' C10' H10A 121.9 . . ?
C10' C11' C12' 122.2(4) . . ?
C10' C11' H11A 118.9 . . ?
C12' C11' H11A 118.9 . . ?
C13' C12' C11' 121.4(5) . . ?
C13' C12' H12B 119.3 . . ?
C11' C12' H12B 119.3 . . ?
C12' C13' C14' 116.9(4) . . ?
C12' C13' H13A 121.6 . . ?
C14' C13' H13A 121.6 . . ?
C13' C14' C9' 121.1(4) . . ?
C13' C14' N2' 132.9(4) . . ?
C9' C14' N2' 106.0(4) . . ?
O3 C15 H1WA 109.5 . . ?
O3 C15 H1WC 109.5 . . ?
H1WA C15 H1WC 109.5 . . ?
O3 C15 H1WB 109.5 . . ?
H1WA C15 H1WB 109.5 . . ?
H1WC C15 H1WB 109.5 . . ?
C15 O3 H3B 109.5 . . ?
O4 C16 H2WC 109.5 . . ?
O4 C16 H2WB 109.5 . . ?
H2WC C16 H2WB 109.5 . . ?
O4 C16 H2WA 109.5 . . ?
H2WC C16 H2WA 109.5 . . ?
H2WB C16 H2WA 109.5 . . ?
C16 O4 H3WD 109.5 . . ?

loop_
_geom_bond_atom_site_label_1
_geom_bond_atom_site_label_2
_geom_bond_distance
_geom_bond_site_symmetry_2
_geom_bond_publ_flag
Eu1 O2 2.334(3) . ?
Eu1 O2 2.334(3) 2_556 ?
Eu1 O1W 2.390(4) . ?
Eu1 O2' 2.467(3) 2_556 ?
Eu1 O2' 2.467(3) . ?
Eu1 O1' 2.640(3) . ?
Eu1 O1' 2.640(3) 2_556 ?
Eu1 O1 2.709(3) . ?
Eu1 O1 2.709(3) 2_556 ?
Eu1 C7' 3.248(4) . ?
Eu1 C7' 3.248(4) 2_556 ?
Br1 C4 1.905(4) . ?
Br1' C4' 1.908(4) . ?
N1 C8 1.354(5) . ?
N1 C9 1.388(6) . ?
N1 H1A 0.8600 . ?
N2 C8 1.341(5) . ?
N2 C14 1.394(6) . ?
N1' C8' 1.359(5) . ?
N1' C9' 1.378(6) . ?
N1' H1'A 0.8600 . ?
N2' C8' 1.352(6) . ?
N2' C14' 1.405(5) . ?
O1 C2 1.385(5) . ?
O1 C1 1.426(5) . ?
O2 C7 1.300(5) . ?
O2 H2M 0.9300 . ?
O1' C2' 1.392(5) . ?
O1' C1' 1.442(5) . ?
O2' C7' 1.296(5) . ?
O2' H2N 0.9300 . ?
C1 H1B 0.9600 . ?
C1 H1C 0.9600 . ?
C1 H1D 0.9600 . ?
C2 C3 1.374(6) . ?
C2 C7 1.411(6) . ?
C3 C4 1.396(6) . ?
C3 H3A 0.9300 . ?
C4 C5 1.364(6) . ?
C5 C6 1.413(6) . ?
C5 H5A 0.9300 . ?
C6 C7 1.417(6) . ?
C6 C8 1.443(6) . ?
C9 C14 1.391(6) . ?
C9 C10 1.402(6) . ?
C10 C11 1.356(7) . ?
C10 H10B 0.9300 . ?
C11 C12 1.398(7) . ?
C11 H11B 0.9300 . ?
C12 C13 1.369(7) . ?
C12 H12A 0.9300 . ?
C13 C14 1.386(6) . ?
C13 H13B 0.9300 . ?
C1' H1'B 0.9600 . ?
C1' H1'C 0.9600 . ?
C1' H1'D 0.9600 . ?
C2' C3' 1.363(6) . ?
C2' C7' 1.418(6) . ?
C3' C4' 1.403(6) . ?
C3' H3'A 0.9300 . ?
C4' C5' 1.349(6) . ?
C5' C6' 1.421(6) . ?
C5' H5'A 0.9300 . ?
C6' C7' 1.423(6) . ?
C6' C8' 1.427(6) . ?
C9' C10' 1.387(6) . ?
C9' C14' 1.390(6) . ?
C10' C11' 1.371(7) . ?
C10' H10A 0.9300 . ?
C11' C12' 1.394(7) . ?
C11' H11A 0.9300 . ?
C12' C13' 1.380(6) . ?
C12' H12B 0.9300 . ?
C13' C14' 1.385(6) . ?
C13' H13A 0.9300 . ?
C15 O3 1.381(6) . ?
C15 H1WA 0.9600 . ?
C15 H1WC 0.9600 . ?
C15 H1WB 0.9600 . ?
O3 H3B 0.8200 . ?
C16 O4 1.424(6) . ?
C16 H2WC 0.9600 . ?
C16 H2WB 0.9600 . ?
C16 H2WA 0.9600 . ?
O4 H3WD 0.8200 . ?
